data_7061619
loop_
_publ_author_name
'Prasad, Rangu'
'Kanikarapu, Suresh'
'Dutta, Shubham'
'Vangara, Srinivas'
'Sahoo, Akhila K.'

_publ_section_title
;
 Metal-free stereoselective addition of propiolic acids to ynamides: a
 concise synthetic route to highly substituted
 enediyne/dienyne-(E)-N,O-acetals
;
_journal_issue 29
_journal_name_full 'New Journal of Chemistry'
_journal_page_first 13981
_journal_page_last 13986
_journal_paper_doi 10.1039/D2NJ01907H
_journal_volume 46
_journal_year 2022
_chemical_formula_sum 'C27 H23 N O4 S'
_chemical_formula_weight 457.52
_space_group_crystal_system orthorhombic
_space_group_IT_number 19
_space_group_name_Hall 'P 2ac 2ab'
_space_group_name_H-M_alt 'P 21 21 21'
_atom_sites_solution_hydrogens geom
_audit_creation_method SHELXL-2018/3
_audit_update_record
;
2021-11-04 deposited with the CCDC.	2022-06-20 downloaded from the CCDC.
;
_cell_angle_alpha 90
_cell_angle_beta 90
_cell_angle_gamma 90
_cell_formula_units_Z 4
_cell_length_a 8.793(3)
_cell_length_b 15.899(5)
_cell_length_c 17.594(6)
_cell_measurement_reflns_used 196
_cell_measurement_temperature 296(2)
_cell_measurement_theta_max 10.90
_cell_measurement_theta_min 2.56
_cell_volume 2459.6(14)
_computing_cell_refinement 'Bruker SMART'
_computing_data_collection 'Bruker APEX3'
_computing_data_reduction 'Bruker SAINT'
_computing_molecular_graphics 'Bruker SHELXTL'
_computing_publication_material 'Bruker SHELXTL'
_computing_structure_refinement 'SHELXL-2018/3 (Sheldrick, 2018)'
_computing_structure_solution 'SHELXT 2014/5 (Sheldrick, 2014)'
_diffrn_ambient_temperature 296(2)
_diffrn_measured_fraction_theta_full 0.998
_diffrn_measured_fraction_theta_max 0.998
_diffrn_measurement_device_type 'Bruker D8 VENTURE Photon III detector'
_diffrn_measurement_method '\f and \w scans'
_diffrn_radiation_type MoK\a
_diffrn_radiation_wavelength 0.71073
_diffrn_reflns_av_R_equivalents 0.0618
_diffrn_reflns_av_unetI/netI 0.0551
_diffrn_reflns_Laue_measured_fraction_full 0.998
_diffrn_reflns_Laue_measured_fraction_max 0.998
_diffrn_reflns_limit_h_max 11
_diffrn_reflns_limit_h_min -11
_diffrn_reflns_limit_k_max 19
_diffrn_reflns_limit_k_min -21
_diffrn_reflns_limit_l_max 20
_diffrn_reflns_limit_l_min -23
_diffrn_reflns_number 26882
_diffrn_reflns_point_group_measured_fraction_full 0.998
_diffrn_reflns_point_group_measured_fraction_max 0.997
_diffrn_reflns_theta_full 25.242
_diffrn_reflns_theta_max 28.304
_diffrn_reflns_theta_min 2.315
_diffrn_source 'micro-focus sealed tube'
_exptl_absorpt_coefficient_mu 0.164
_exptl_absorpt_correction_T_max 0.7457
_exptl_absorpt_correction_T_min 0.6806
_exptl_absorpt_correction_type multi-scan
_exptl_absorpt_process_details
;
 SADABS 2016/2: Krause, L., Herbst-Irmer, R., Sheldrick G.M. & Stalke D.,
 J. Appl. Cryst. 48 (2015) 3-10
;
_exptl_crystal_colour colourless
_exptl_crystal_density_diffrn 1.236
_exptl_crystal_description plate
_exptl_crystal_F_000 960
_exptl_crystal_size_max 0.223
_exptl_crystal_size_mid 0.166
_exptl_crystal_size_min 0.075
_refine_diff_density_max 0.147
_refine_diff_density_min -0.201
_refine_diff_density_rms 0.032
_refine_ls_abs_structure_details
;
 Flack x determined using 1059 quotients [(I+)-(I-)]/[(I+)+(I-)]
 (Parsons, Flack and Wagner, Acta Cryst. B69 (2013) 249-259).
;
_refine_ls_abs_structure_Flack 0.00(4)
_refine_ls_extinction_method none
_refine_ls_goodness_of_fit_ref 1.007
_refine_ls_hydrogen_treatment constr
_refine_ls_matrix_type full
_refine_ls_number_parameters 299
_refine_ls_number_reflns 6113
_refine_ls_number_restraints 0
_refine_ls_restrained_S_all 1.007
_refine_ls_R_factor_all 0.1062
_refine_ls_R_factor_gt 0.0462
_refine_ls_shift/su_max 0.022
_refine_ls_shift/su_mean 0.002
_refine_ls_structure_factor_coef Fsqd
_refine_ls_weighting_details 'w=1/[\s^2^(Fo^2^)+(0.0616P)^2^+0.0227P] where P=(Fo^2^+2Fc^2^)/3'
_refine_ls_weighting_scheme calc
_refine_ls_wR_factor_gt 0.1094
_refine_ls_wR_factor_ref 0.1349
_reflns_Friedel_coverage 0.773
_reflns_Friedel_fraction_full 0.999
_reflns_Friedel_fraction_max 0.996
_reflns_number_gt 3288
_reflns_number_total 6113
_reflns_threshold_expression 'I > 2\s(I)'
_cod_data_source_file d2nj01907h2.cif
_cod_data_source_block mo_AKS_18022021_VS_7_82_4_1_0m_a
_cod_depositor_comments 'Adding full bibliography for 7061618--7061619.cif.'
_cod_database_code 7061619
_shelx_shelxl_version_number 2018/3
_shelx_space_group_comment
;
The symmetry employed for this shelxl refinement is uniquely defined
by the following loop, which should always be used as a source of
symmetry information in preference to the above space-group names.
They are only intended as comments.
;
_shelx_estimated_absorpt_t_min 0.964
_shelx_estimated_absorpt_t_max 0.988

loop_
_space_group_symop_operation_xyz
'x, y, z'
'-x+1/2, -y, z+1/2'
'-x, y+1/2, -z+1/2'
'x+1/2, -y+1/2, -z'

loop_
_atom_site_label
_atom_site_type_symbol
_atom_site_fract_x
_atom_site_fract_y
_atom_site_fract_z
_atom_site_U_iso_or_equiv
_atom_site_adp_type
_atom_site_occupancy
_atom_site_site_symmetry_order
_atom_site_calc_flag
_atom_site_refinement_flags_posn
_atom_site_refinement_flags_adp
_atom_site_refinement_flags_occupancy
_atom_site_disorder_assembly
_atom_site_disorder_group
S S 0.36997(11) 0.79627(6) 0.26586(5) 0.0706(3) Uani 1 1 d . . . . .
O1 O 0.5482(3) 0.63833(15) 0.30160(12) 0.0718(7) Uani 1 1 d . . . . .
O5 O 0.2616(3) 0.72954(19) 0.26661(16) 0.0932(8) Uani 1 1 d . . . . .
O2 O 0.3389(4) 0.87291(17) 0.22695(15) 0.0942(9) Uani 1 1 d . . . . .
O3 O 0.3891(4) 0.52959(16) 0.27196(16) 0.0920(9) Uani 1 1 d . . . . .
N N 0.5225(3) 0.75699(16) 0.22652(15) 0.0610(7) Uani 1 1 d . . . . .
C21 C 0.5851(4) 0.6231(2) 0.16822(19) 0.0694(10) Uani 1 1 d . . . . .
H21 H 0.614859 0.568362 0.179501 0.083 Uiso 1 1 calc R U . . .
C6 C 0.4123(4) 0.8224(2) 0.36062(18) 0.0648(9) Uani 1 1 d . . . . .
C22 C 0.5862(4) 0.6457(2) 0.08723(19) 0.0683(9) Uani 1 1 d . . . . .
C11 C 0.4592(5) 0.5690(2) 0.3171(2) 0.0737(10) Uani 1 1 d . . . . .
C10 C 0.5478(4) 0.6699(2) 0.22670(18) 0.0631(8) Uani 1 1 d . . . . .
C14 C 0.4559(5) 0.5111(2) 0.5415(2) 0.0695(9) Uani 1 1 d . . . . .
C13 C 0.4609(5) 0.5342(2) 0.4632(2) 0.0750(10) Uani 1 1 d . . . . .
C12 C 0.4640(5) 0.5525(2) 0.3977(2) 0.0799(11) Uani 1 1 d . . . . .
C5 C 0.4930(5) 0.8940(2) 0.3764(2) 0.0788(11) Uani 1 1 d . . . . .
H5 H 0.529993 0.927174 0.336927 0.095 Uiso 1 1 calc R U . . .
C19 C 0.3733(5) 0.4417(2) 0.5641(2) 0.0817(11) Uani 1 1 d . . . . .
H19 H 0.318608 0.410926 0.528419 0.098 Uiso 1 1 calc R U . . .
C20 C 0.4878(5) 0.7028(3) 0.05553(19) 0.0793(11) Uani 1 1 d . . . . .
H20 H 0.417959 0.730530 0.086266 0.095 Uiso 1 1 calc R U . . .
C15 C 0.5363(5) 0.5567(3) 0.5952(2) 0.0874(12) Uani 1 1 d . . . . .
H15 H 0.591093 0.604147 0.580853 0.105 Uiso 1 1 calc R U . . .
C23 C 0.4913(6) 0.7195(3) -0.0218(2) 0.0992(14) Uani 1 1 d . . . . .
H23 H 0.425207 0.758959 -0.042496 0.119 Uiso 1 1 calc R U . . .
C4 C 0.5191(5) 0.9168(3) 0.4509(2) 0.0931(13) Uani 1 1 d . . . . .
H4 H 0.575138 0.965169 0.460938 0.112 Uiso 1 1 calc R U . . .
C16 C 0.5344(6) 0.5313(3) 0.6699(3) 0.1036(15) Uani 1 1 d . . . . .
H16 H 0.588914 0.561210 0.706321 0.124 Uiso 1 1 calc R U . . .
C7 C 0.3576(5) 0.7732(2) 0.4195(2) 0.0855(12) Uani 1 1 d . . . . .
H7 H 0.303622 0.724172 0.409548 0.103 Uiso 1 1 calc R U . . .
C26 C 0.6849(5) 0.6053(3) 0.0389(2) 0.0882(12) Uani 1 1 d . . . . .
H26 H 0.751956 0.565684 0.058719 0.106 Uiso 1 1 calc R U . . .
C1 C 0.6472(5) 0.8126(2) 0.2009(2) 0.0834(11) Uani 1 1 d . . . . .
H1A H 0.676573 0.797196 0.149582 0.100 Uiso 1 1 calc R U . . .
H1B H 0.611328 0.870304 0.199817 0.100 Uiso 1 1 calc R U . . .
C3 C 0.4650(6) 0.8703(3) 0.5102(2) 0.0926(13) Uani 1 1 d . . . . .
C18 C 0.3718(6) 0.4181(3) 0.6393(3) 0.1008(14) Uani 1 1 d . . . . .
H18 H 0.315052 0.371769 0.654669 0.121 Uiso 1 1 calc R U . . .
C17 C 0.4521(7) 0.4620(3) 0.6905(2) 0.1078(16) Uani 1 1 d . . . . .
H17 H 0.451797 0.444951 0.741091 0.129 Uiso 1 1 calc R U . . .
C24 C 0.5920(6) 0.6779(3) -0.0674(2) 0.1011(14) Uani 1 1 d . . . . .
H24 H 0.593994 0.689072 -0.119316 0.121 Uiso 1 1 calc R U . . .
C25 C 0.6873(6) 0.6217(3) -0.0381(3) 0.1008(14) Uani 1 1 d . . . . .
H25 H 0.755402 0.593435 -0.069474 0.121 Uiso 1 1 calc R U . . .
C2 C 0.4876(8) 0.8988(4) 0.5917(2) 0.135(2) Uani 1 1 d . . . . .
H2A H 0.548211 0.949023 0.592368 0.202 Uiso 1 1 calc R U . . .
H2B H 0.538330 0.855370 0.619799 0.202 Uiso 1 1 calc R U . . .
H2C H 0.390436 0.910108 0.614388 0.202 Uiso 1 1 calc R U . . .
C28 C 0.3851(7) 0.7987(3) 0.4937(2) 0.1038(15) Uani 1 1 d . . . . .
H28 H 0.348010 0.766073 0.533424 0.125 Uiso 1 1 calc R U . . .
C8 C 0.7803(7) 0.8068(4) 0.2509(5) 0.158(3) Uani 1 1 d . . . . .
H8 H 0.777033 0.844999 0.290935 0.190 Uiso 1 1 calc R U . . .
C9 C 0.8840(11) 0.7670(5) 0.2516(6) 0.204(4) Uani 1 1 d . . . . .
H9A H 0.898647 0.726649 0.214022 0.244 Uiso 1 1 calc R U . . .
H9B H 0.956133 0.773983 0.289700 0.244 Uiso 1 1 calc R U . . .

loop_
_atom_site_aniso_label
_atom_site_aniso_U_11
_atom_site_aniso_U_22
_atom_site_aniso_U_33
_atom_site_aniso_U_23
_atom_site_aniso_U_13
_atom_site_aniso_U_12
S 0.0713(5) 0.0796(6) 0.0608(4) -0.0085(5) -0.0070(5) 0.0098(5)
O1 0.0867(17) 0.0718(15) 0.0570(12) 0.0100(11) -0.0040(12) -0.0063(14)
O5 0.0673(15) 0.113(2) 0.0993(18) -0.0333(17) -0.0010(15) -0.0143(16)
O2 0.121(2) 0.0919(18) 0.0695(14) 0.0019(14) -0.0162(16) 0.0430(17)
O3 0.124(2) 0.0755(16) 0.0760(15) 0.0067(14) -0.0111(19) -0.0190(17)
N 0.0685(17) 0.0546(15) 0.0600(14) -0.0015(13) 0.0047(14) 0.0007(13)
C21 0.083(3) 0.0575(19) 0.068(2) 0.0038(16) 0.0053(18) 0.0019(19)
C6 0.073(2) 0.061(2) 0.0600(18) -0.0006(16) -0.0008(17) 0.0053(18)
C22 0.073(2) 0.067(2) 0.0648(19) -0.0013(17) 0.0096(18) 0.0011(19)
C11 0.093(3) 0.064(2) 0.064(2) 0.0108(18) -0.002(2) 0.004(2)
C10 0.071(2) 0.0627(19) 0.0552(17) 0.0068(16) -0.0019(18) 0.0004(18)
C14 0.076(2) 0.073(2) 0.0597(19) 0.0107(17) 0.0033(19) 0.007(2)
C13 0.082(3) 0.069(2) 0.074(2) 0.0120(19) 0.002(2) 0.002(2)
C12 0.095(3) 0.074(2) 0.071(2) 0.0155(19) 0.002(2) 0.005(2)
C5 0.100(3) 0.071(2) 0.065(2) -0.0020(18) 0.001(2) -0.004(2)
C19 0.091(3) 0.083(2) 0.072(2) 0.011(2) 0.000(2) -0.013(3)
C20 0.081(3) 0.096(3) 0.0614(19) 0.001(2) 0.0097(18) 0.015(2)
C15 0.098(3) 0.085(3) 0.079(3) -0.006(2) 0.004(2) -0.011(3)
C23 0.107(3) 0.124(4) 0.066(2) 0.009(2) 0.000(2) 0.018(3)
C4 0.114(3) 0.089(3) 0.076(3) -0.014(2) -0.011(2) -0.011(3)
C16 0.107(4) 0.130(4) 0.074(3) -0.018(3) -0.010(3) 0.000(3)
C7 0.114(3) 0.071(2) 0.072(2) 0.0007(19) 0.006(2) -0.007(3)
C26 0.095(3) 0.087(3) 0.083(3) 0.000(2) 0.022(2) 0.014(2)
C1 0.083(3) 0.068(2) 0.099(3) 0.002(2) 0.015(2) -0.006(2)
C3 0.125(4) 0.091(3) 0.062(2) -0.007(2) -0.009(2) 0.015(3)
C18 0.110(3) 0.114(3) 0.078(3) 0.028(3) 0.013(3) -0.013(3)
C17 0.126(4) 0.138(4) 0.060(2) 0.016(3) 0.004(3) 0.010(4)
C24 0.107(4) 0.132(4) 0.065(2) -0.001(3) 0.015(2) -0.003(3)
C25 0.106(4) 0.117(4) 0.080(3) -0.009(3) 0.028(3) 0.003(3)
C2 0.183(6) 0.149(5) 0.072(3) -0.026(3) -0.027(3) 0.026(4)
C28 0.154(4) 0.095(3) 0.063(2) 0.014(2) 0.012(3) 0.011(4)
C8 0.076(4) 0.131(5) 0.269(9) -0.072(6) -0.008(5) -0.008(3)
C9 0.155(7) 0.163(7) 0.293(12) 0.046(7) -0.055(8) -0.043(6)

loop_
_atom_type_symbol
_atom_type_description
_atom_type_scat_dispersion_real
_atom_type_scat_dispersion_imag
_atom_type_scat_source
C C 0.0033 0.0016 'International Tables Vol C Tables 4.2.6.8 and 6.1.1.4'
H H 0.0000 0.0000 'International Tables Vol C Tables 4.2.6.8 and 6.1.1.4'
N N 0.0061 0.0033 'International Tables Vol C Tables 4.2.6.8 and 6.1.1.4'
O O 0.0106 0.0060 'International Tables Vol C Tables 4.2.6.8 and 6.1.1.4'
S S 0.1246 0.1234 'International Tables Vol C Tables 4.2.6.8 and 6.1.1.4'

loop_
_geom_angle_atom_site_label_1
_geom_angle_atom_site_label_2
_geom_angle_atom_site_label_3
_geom_angle
_geom_angle_site_symmetry_1
_geom_angle_site_symmetry_3
_geom_angle_publ_flag
O2 S O5 120.86(18) . . ?
O2 S N 106.32(16) . . ?
O5 S N 105.56(15) . . ?
O2 S C6 107.12(16) . . ?
O5 S C6 107.97(17) . . ?
N S C6 108.55(16) . . ?
C11 O1 C10 117.9(3) . . ?
C10 N C1 118.3(3) . . ?
C10 N S 120.4(2) . . ?
C1 N S 120.6(2) . . ?
C10 C21 C22 128.5(3) . . ?
C10 C21 H21 115.7 . . ?
C22 C21 H21 115.7 . . ?
C5 C6 C7 119.9(3) . . ?
C5 C6 S 119.8(3) . . ?
C7 C6 S 120.2(3) . . ?
C20 C22 C26 117.1(3) . . ?
C20 C22 C21 123.5(3) . . ?
C26 C22 C21 119.3(4) . . ?
O3 C11 O1 125.9(3) . . ?
O3 C11 C12 125.3(4) . . ?
O1 C11 C12 108.8(4) . . ?
C21 C10 O1 122.0(3) . . ?
C21 C10 N 126.8(3) . . ?
O1 C10 N 110.8(3) . . ?
C19 C14 C15 119.5(3) . . ?
C19 C14 C13 120.0(4) . . ?
C15 C14 C13 120.5(4) . . ?
C12 C13 C14 179.1(5) . . ?
C13 C12 C11 175.3(5) . . ?
C6 C5 C4 119.8(4) . . ?
C6 C5 H5 120.1 . . ?
C4 C5 H5 120.1 . . ?
C18 C19 C14 120.0(4) . . ?
C18 C19 H19 120.0 . . ?
C14 C19 H19 120.0 . . ?
C22 C20 C23 120.8(4) . . ?
C22 C20 H20 119.6 . . ?
C23 C20 H20 119.6 . . ?
C16 C15 C14 119.5(4) . . ?
C16 C15 H15 120.3 . . ?
C14 C15 H15 120.3 . . ?
C24 C23 C20 119.9(4) . . ?
C24 C23 H23 120.0 . . ?
C20 C23 H23 120.0 . . ?
C3 C4 C5 121.8(4) . . ?
C3 C4 H4 119.1 . . ?
C5 C4 H4 119.1 . . ?
C15 C16 C17 119.7(5) . . ?
C15 C16 H16 120.1 . . ?
C17 C16 H16 120.1 . . ?
C6 C7 C28 118.6(4) . . ?
C6 C7 H7 120.7 . . ?
C28 C7 H7 120.7 . . ?
C25 C26 C22 121.9(4) . . ?
C25 C26 H26 119.1 . . ?
C22 C26 H26 119.1 . . ?
C8 C1 N 111.7(4) . . ?
C8 C1 H1A 109.3 . . ?
N C1 H1A 109.3 . . ?
C8 C1 H1B 109.3 . . ?
N C1 H1B 109.3 . . ?
H1A C1 H1B 107.9 . . ?
C4 C3 C28 117.8(4) . . ?
C4 C3 C2 121.0(5) . . ?
C28 C3 C2 121.1(5) . . ?
C17 C18 C19 120.0(5) . . ?
C17 C18 H18 120.0 . . ?
C19 C18 H18 120.0 . . ?
C18 C17 C16 121.4(4) . . ?
C18 C17 H17 119.3 . . ?
C16 C17 H17 119.3 . . ?
C25 C24 C23 120.4(4) . . ?
C25 C24 H24 119.8 . . ?
C23 C24 H24 119.8 . . ?
C24 C25 C26 119.9(4) . . ?
C24 C25 H25 120.0 . . ?
C26 C25 H25 120.0 . . ?
C3 C2 H2A 109.5 . . ?
C3 C2 H2B 109.5 . . ?
H2A C2 H2B 109.5 . . ?
C3 C2 H2C 109.5 . . ?
H2A C2 H2C 109.5 . . ?
H2B C2 H2C 109.5 . . ?
C3 C28 C7 122.1(4) . . ?
C3 C28 H28 118.9 . . ?
C7 C28 H28 118.9 . . ?
C9 C8 C1 134.2(9) . . ?
C9 C8 H8 112.9 . . ?
C1 C8 H8 112.9 . . ?
C8 C9 H9A 120.0 . . ?
C8 C9 H9B 120.0 . . ?
H9A C9 H9B 120.0 . . ?

loop_
_geom_bond_atom_site_label_1
_geom_bond_atom_site_label_2
_geom_bond_distance
_geom_bond_site_symmetry_2
_geom_bond_publ_flag
S O2 1.424(3) . ?
S O5 1.426(3) . ?
S N 1.633(3) . ?
S C6 1.758(3) . ?
O1 C11 1.379(5) . ?
O1 C10 1.410(4) . ?
O3 C11 1.184(4) . ?
N C10 1.402(4) . ?
N C1 1.479(5) . ?
C21 C10 1.312(4) . ?
C21 C22 1.470(5) . ?
C21 H21 0.9300 . ?
C6 C5 1.370(5) . ?
C6 C7 1.384(5) . ?
C22 C20 1.372(5) . ?
C22 C26 1.374(5) . ?
C11 C12 1.443(5) . ?
C14 C19 1.378(5) . ?
C14 C15 1.385(6) . ?
C14 C13 1.427(5) . ?
C13 C12 1.190(5) . ?
C5 C4 1.379(5) . ?
C5 H5 0.9300 . ?
C19 C18 1.377(5) . ?
C19 H19 0.9300 . ?
C20 C23 1.386(5) . ?
C20 H20 0.9300 . ?
C15 C16 1.375(6) . ?
C15 H15 0.9300 . ?
C23 C24 1.366(6) . ?
C23 H23 0.9300 . ?
C4 C3 1.365(6) . ?
C4 H4 0.9300 . ?
C16 C17 1.368(7) . ?
C16 H16 0.9300 . ?
C7 C28 1.387(5) . ?
C7 H7 0.9300 . ?
C26 C25 1.381(6) . ?
C26 H26 0.9300 . ?
C1 C8 1.467(8) . ?
C1 H1A 0.9700 . ?
C1 H1B 0.9700 . ?
C3 C28 1.370(6) . ?
C3 C2 1.516(6) . ?
C18 C17 1.340(7) . ?
C18 H18 0.9300 . ?
C17 H17 0.9300 . ?
C24 C25 1.329(6) . ?
C24 H24 0.9300 . ?
C25 H25 0.9300 . ?
C2 H2A 0.9600 . ?
C2 H2B 0.9600 . ?
C2 H2C 0.9600 . ?
C28 H28 0.9300 . ?
C8 C9 1.110(9) . ?
C8 H8 0.9300 . ?
C9 H9A 0.9300 . ?
C9 H9B 0.9300 . ?
